data_7125610
loop_
_publ_author_name
'Adhikari, Birendra Babu'
'Ohto, Keisuke'
'Schramm, Michael P.'

_publ_section_title
;
 p-tert-Butylcalix[6]arene hexacarboxylic acid conformational switching
 and octahedral coordination with Pb(II) and Sr(II).
;
_journal_issue 15
_journal_name_full 'Chemical communications (Cambridge, England)'
_journal_page_first 1903
_journal_page_last 1905
_journal_paper_doi 10.1039/c3cc48465c
_journal_volume 50
_journal_year 2014
_chemical_formula_moiety 'C78 H96 O18 Pb'
_chemical_formula_sum 'C78 H96 O18 Pb'
_chemical_formula_weight 1528.74
_space_group_IT_number 222
_space_group_name_Hall '-P 4a 2bc 3'
_space_group_name_H-M_alt 'P n -3 n :2'
_symmetry_cell_setting cubic
_symmetry_space_group_name_Hall '-P 4a 2bc 3'
_symmetry_space_group_name_H-M 'P n -3 n :2'
_atom_sites_solution_hydrogens geom
_atom_sites_solution_primary direct
_atom_sites_solution_secondary difmap
_audit_creation_method SHELXL-97
_cell_angle_alpha 90.00
_cell_angle_beta 90.00
_cell_angle_gamma 90.00
_cell_formula_units_Z 8
_cell_length_a 28.3035(7)
_cell_length_b 28.3035(7)
_cell_length_c 28.3035(7)
_cell_measurement_temperature 150(2)
_cell_volume 22673.6(10)
_computing_publication_material Platon
_computing_structure_refinement 'SHELXL-97 (Sheldrick, 1997)'
_computing_structure_solution 'SHELXS-97 (Sheldrick, 1990)'
_diffrn_ambient_temperature 150(2)
_diffrn_measured_fraction_theta_full 1.000
_diffrn_measured_fraction_theta_max 1.000
_diffrn_radiation_monochromator graphite
_diffrn_radiation_source 'fine-focus sealed tube'
_diffrn_radiation_type MoK\a
_diffrn_radiation_wavelength 0.71073
_diffrn_reflns_av_R_equivalents 0.0514
_diffrn_reflns_av_sigmaI/netI 0.0192
_diffrn_reflns_limit_h_max 33
_diffrn_reflns_limit_h_min -33
_diffrn_reflns_limit_k_max 29
_diffrn_reflns_limit_k_min -29
_diffrn_reflns_limit_l_max 6
_diffrn_reflns_limit_l_min -33
_diffrn_reflns_number 70895
_diffrn_reflns_theta_full 25.01
_diffrn_reflns_theta_max 25.01
_diffrn_reflns_theta_min 1.02
_exptl_absorpt_coefficient_mu 1.533
_exptl_absorpt_correction_T_max 0.7452
_exptl_absorpt_correction_T_min 0.6633
_exptl_absorpt_correction_type multi-scan
_exptl_absorpt_process_details 'SADABS 2008/1'
_exptl_crystal_colour colorless
_exptl_crystal_density_diffrn 0.896
_exptl_crystal_density_method 'not measured'
_exptl_crystal_description block
_exptl_crystal_F_000 6320
_exptl_crystal_size_max 0.48
_exptl_crystal_size_mid 0.42
_exptl_crystal_size_min 0.35
_refine_diff_density_max 0.371
_refine_diff_density_min -1.232
_refine_diff_density_rms 0.075
_refine_ls_extinction_method none
_refine_ls_goodness_of_fit_ref 1.080
_refine_ls_hydrogen_treatment constr
_refine_ls_matrix_type full
_refine_ls_number_parameters 147
_refine_ls_number_reflns 3367
_refine_ls_number_restraints 0
_refine_ls_restrained_S_all 1.080
_refine_ls_R_factor_all 0.0678
_refine_ls_R_factor_gt 0.0424
_refine_ls_shift/su_max 0.000
_refine_ls_shift/su_mean 0.000
_refine_ls_structure_factor_coef Fsqd
_refine_ls_weighting_details 'calc w=1/[\s^2^(Fo^2^)+(0.0644P)^2^+28.5169P] where P=(Fo^2^+2Fc^2^)/3'
_refine_ls_weighting_scheme calc
_refine_ls_wR_factor_gt 0.1243
_refine_ls_wR_factor_ref 0.1378
_reflns_number_gt 2448
_reflns_number_total 3367
_reflns_threshold_expression >2sigma(I)
_cod_data_source_file c3cc48465c.txt
_cod_data_source_block ML_7_92
_cod_depositor_comments
;
The following automatic conversions were performed:

data item '_symmetry_cell_setting' value 'Cubic' was changed to
'cubic' in accordance with the
/home/saulius/struct/COD-crude-data/automatic-downloads/DataCite-retrospective/RSC/depositions/lib/dictionaries/cif_core.dic
dictionary named 'cif_core.dic' version 2.4.2 last updated on
2011-04-26.

Automatic conversion script
Id: cif_fix_values 6909 2019-04-08 15:41:33Z antanas 
;
_cod_original_cell_volume 22673.6(17)
_cod_original_sg_symbol_H-M 'P n -3 n'
_cod_database_code 7125610

loop_
_symmetry_equiv_pos_as_xyz
'x, y, z'
'-x+1/2, -y+1/2, z'
'-x+1/2, y, -z+1/2'
'x, -y+1/2, -z+1/2'
'z, x, y'
'z, -x+1/2, -y+1/2'
'-z+1/2, -x+1/2, y'
'-z+1/2, x, -y+1/2'
'y, z, x'
'-y+1/2, z, -x+1/2'
'y, -z+1/2, -x+1/2'
'-y+1/2, -z+1/2, x'
'y, x, -z+1/2'
'-y+1/2, -x+1/2, -z+1/2'
'y, -x+1/2, z'
'-y+1/2, x, z'
'x, z, -y+1/2'
'-x+1/2, z, y'
'-x+1/2, -z+1/2, -y+1/2'
'x, -z+1/2, y'
'z, y, -x+1/2'
'z, -y+1/2, x'
'-z+1/2, y, x'
'-z+1/2, -y+1/2, -x+1/2'
'-x, -y, -z'
'x-1/2, y-1/2, -z'
'x-1/2, -y, z-1/2'
'-x, y-1/2, z-1/2'
'-z, -x, -y'
'-z, x-1/2, y-1/2'
'z-1/2, x-1/2, -y'
'z-1/2, -x, y-1/2'
'-y, -z, -x'
'y-1/2, -z, x-1/2'
'-y, z-1/2, x-1/2'
'y-1/2, z-1/2, -x'
'-y, -x, z-1/2'
'y-1/2, x-1/2, z-1/2'
'-y, x-1/2, -z'
'y-1/2, -x, -z'
'-x, -z, y-1/2'
'x-1/2, -z, -y'
'x-1/2, z-1/2, y-1/2'
'-x, z-1/2, -y'
'-z, -y, x-1/2'
'-z, y-1/2, -x'
'z-1/2, -y, -x'
'z-1/2, y-1/2, x-1/2'

loop_
_atom_site_label
_atom_site_type_symbol
_atom_site_fract_x
_atom_site_fract_y
_atom_site_fract_z
_atom_site_U_iso_or_equiv
_atom_site_adp_type
_atom_site_occupancy
_atom_site_symmetry_multiplicity
_atom_site_calc_flag
_atom_site_refinement_flags
Pb1 Pb 0.5000 0.5000 0.0000 0.01731(17) Uani 1 6 d S
O1 O 0.50013(7) 0.58090(9) -0.05218(8) 0.0209(6) Uani 1 1 d .
O2 O 0.51514(10) 0.65759(9) -0.06435(9) 0.0376(7) Uani 1 1 d .
H2 H 0.5156 0.6493 -0.0921 0.056 Uiso 1 1 calc R
O3 O 0.49527(7) 0.59343(8) 0.04061(8) 0.0175(5) Uani 1 1 d .
C1 C 0.50735(12) 0.62058(13) -0.03730(12) 0.0211(8) Uani 1 1 d .
C2 C 0.50624(12) 0.63419(14) 0.01349(14) 0.0190(8) Uani 1 1 d .
H2F H 0.5367 0.6467 0.0229 0.023 Uiso 1 1 calc R
H2G H 0.4825 0.6584 0.0186 0.023 Uiso 1 1 calc R
C3 C 0.49017(12) 0.60278(11) 0.08947(11) 0.0165(7) Uani 1 1 d .
C4 C 0.53071(12) 0.60452(11) 0.11752(12) 0.0169(7) Uani 1 1 d .
C5 C 0.52443(12) 0.61151(11) 0.16637(11) 0.0192(8) Uani 1 1 d .
H5A H 0.5510 0.6132 0.1857 0.023 Uiso 1 1 calc R
C6 C 0.48009(12) 0.61591(11) 0.18678(11) 0.0173(7) Uani 1 1 d .
C7 C 0.44098(12) 0.61315(11) 0.15663(11) 0.0195(7) Uani 1 1 d .
H7A H 0.4109 0.6160 0.1697 0.023 Uiso 1 1 calc R
C8 C 0.44491(12) 0.60636(11) 0.10821(11) 0.0154(7) Uani 1 1 d .
C9 C 0.58052(13) 0.60012(12) 0.09790(12) 0.0187(8) Uani 1 1 d .
H9A H 0.5787 0.6049 0.0640 0.022 Uiso 1 1 calc R
H9B H 0.5989 0.6261 0.1106 0.022 Uiso 1 1 calc R
C10 C 0.47281(13) 0.62308(13) 0.23987(12) 0.0255(8) Uani 1 1 d .
C11 C 0.44656(16) 0.66970(16) 0.24885(14) 0.0484(12) Uani 1 1 d .
H11A H 0.4651 0.6956 0.2370 0.073 Uiso 1 1 calc R
H11B H 0.4416 0.6736 0.2822 0.073 Uiso 1 1 calc R
H11C H 0.4166 0.6690 0.2330 0.073 Uiso 1 1 calc R
C12 C 0.51914(14) 0.62410(16) 0.26641(13) 0.0416(11) Uani 1 1 d .
H12A H 0.5384 0.6493 0.2545 0.062 Uiso 1 1 calc R
H12B H 0.5352 0.5946 0.2622 0.062 Uiso 1 1 calc R
H12C H 0.5132 0.6291 0.2994 0.062 Uiso 1 1 calc R
C13 C 0.44184(18) 0.58254(18) 0.25892(15) 0.0549(13) Uani 1 1 d .
H13A H 0.4370 0.5867 0.2922 0.082 Uiso 1 1 calc R
H13B H 0.4574 0.5529 0.2534 0.082 Uiso 1 1 calc R
H13C H 0.4119 0.5828 0.2430 0.082 Uiso 1 1 calc R

loop_
_atom_site_aniso_label
_atom_site_aniso_U_11
_atom_site_aniso_U_22
_atom_site_aniso_U_33
_atom_site_aniso_U_23
_atom_site_aniso_U_13
_atom_site_aniso_U_12
Pb1 0.01731(17) 0.01731(17) 0.01731(17) -0.00016(7) -0.00016(7) 0.00016(7)
O1 0.0228(14) 0.0224(14) 0.0174(13) 0.0002(11) -0.0024(9) 0.0057(10)
O2 0.0622(19) 0.0266(15) 0.0239(15) 0.0054(12) 0.0050(13) -0.0028(13)
O3 0.0221(13) 0.0161(12) 0.0143(12) -0.0004(10) 0.0008(9) -0.0043(9)
C1 0.0223(19) 0.021(2) 0.0199(19) 0.0014(16) 0.0006(15) -0.0005(15)
C2 0.0206(19) 0.015(2) 0.0213(18) 0.0017(16) -0.0016(15) -0.0003(14)
C3 0.0265(19) 0.0086(16) 0.0143(18) -0.0011(13) -0.0009(15) 0.0027(14)
C4 0.0180(18) 0.0107(17) 0.0219(18) -0.0072(14) -0.0029(15) 0.0014(14)
C5 0.0225(19) 0.0178(18) 0.0172(18) -0.0021(14) -0.0044(15) 0.0029(14)
C6 0.0242(19) 0.0125(17) 0.0151(17) -0.0025(14) -0.0036(14) -0.0013(14)
C7 0.0206(18) 0.0177(17) 0.0201(19) 0.0000(14) 0.0042(15) 0.0040(14)
C8 0.0178(19) 0.0109(16) 0.0175(18) 0.0001(13) -0.0005(14) 0.0034(13)
C9 0.0197(19) 0.0186(18) 0.0179(18) -0.0044(15) -0.0005(15) -0.0026(15)
C10 0.031(2) 0.027(2) 0.0186(18) 0.0005(15) -0.0006(15) 0.0051(17)
C11 0.065(3) 0.055(3) 0.025(2) -0.012(2) 0.001(2) 0.024(3)
C12 0.048(3) 0.061(3) 0.015(2) -0.0099(19) -0.0096(19) 0.016(2)
C13 0.068(3) 0.071(4) 0.026(2) 0.012(2) 0.007(2) -0.002(3)

loop_
_atom_type_symbol
_atom_type_description
_atom_type_scat_dispersion_real
_atom_type_scat_dispersion_imag
_atom_type_scat_source
C C 0.0033 0.0016 'International Tables Vol C Tables 4.2.6.8 and 6.1.1.4'
H H 0.0000 0.0000 'International Tables Vol C Tables 4.2.6.8 and 6.1.1.4'
O O 0.0106 0.0060 'International Tables Vol C Tables 4.2.6.8 and 6.1.1.4'
Pb Pb -3.3944 10.1111 'International Tables Vol C Tables 4.2.6.8 and 6.1.1.4'

loop_
_geom_angle_atom_site_label_1
_geom_angle_atom_site_label_2
_geom_angle_atom_site_label_3
_geom_angle
_geom_angle_site_symmetry_1
_geom_angle_site_symmetry_3
O1 Pb1 O1 62.79(7) 35_665 32_665
O1 Pb1 O1 62.79(7) 35_665 25_665
O1 Pb1 O1 62.79(7) 32_665 25_665
O1 Pb1 O1 117.21(7) 35_665 .
O1 Pb1 O1 117.21(7) 32_665 .
O1 Pb1 O1 180.00(10) 25_665 .
O1 Pb1 O1 180.00(8) 35_665 11
O1 Pb1 O1 117.21(7) 32_665 11
O1 Pb1 O1 117.21(7) 25_665 11
O1 Pb1 O1 62.79(7) . 11
O1 Pb1 O1 117.21(7) 35_665 8
O1 Pb1 O1 180.00(9) 32_665 8
O1 Pb1 O1 117.21(7) 25_665 8
O1 Pb1 O1 62.79(7) . 8
O1 Pb1 O1 62.79(7) 11 8
C1 O1 Pb1 126.0(2) . .
C3 O3 C2 113.5(3) . .
O1 C1 O2 124.2(3) . .
O1 C1 C2 124.7(3) . .
O2 C1 C2 111.1(3) . .
O3 C2 C1 108.4(3) . .
C8 C3 C4 122.5(3) . .
C8 C3 O3 118.7(3) . .
C4 C3 O3 118.6(3) . .
C3 C4 C5 117.4(3) . .
C3 C4 C9 123.5(3) . .
C5 C4 C9 119.2(3) . .
C6 C5 C4 122.4(3) . .
C5 C6 C7 117.2(3) . .
C5 C6 C10 122.9(3) . .
C7 C6 C10 120.0(3) . .
C8 C7 C6 123.1(3) . .
C7 C8 C3 117.4(3) . .
C7 C8 C9 117.7(3) . 35_665
C3 C8 C9 124.5(3) . 35_665
C8 C9 C4 119.4(3) 32_665 .
C12 C10 C6 111.9(3) . .
C12 C10 C11 108.7(3) . .
C6 C10 C11 110.0(3) . .
C12 C10 C13 109.5(3) . .
C6 C10 C13 108.7(3) . .
C11 C10 C13 107.9(3) . .

loop_
_geom_bond_atom_site_label_1
_geom_bond_atom_site_label_2
_geom_bond_distance
_geom_bond_site_symmetry_2
Pb1 O1 2.725(2) 35_665
Pb1 O1 2.725(2) 32_665
Pb1 O1 2.725(2) 25_665
Pb1 O1 2.725(2) .
Pb1 O1 2.725(2) 11
Pb1 O1 2.725(2) 8
O1 C1 1.217(4) .
O2 C1 1.316(4) .
O3 C3 1.415(4) .
O3 C2 1.420(4) .
C1 C2 1.488(5) .
C3 C8 1.390(5) .
C3 C4 1.396(5) .
C4 C5 1.408(5) .
C4 C9 1.520(5) .
C5 C6 1.387(5) .
C6 C7 1.400(4) .
C6 C10 1.530(5) .
C7 C8 1.388(4) .
C8 C9 1.515(5) 35_665
C9 C8 1.515(5) 32_665
C10 C12 1.512(5) .
C10 C11 1.535(5) .
C10 C13 1.541(6) .

loop_
_platon_squeeze_void_nr
_platon_squeeze_void_average_x
_platon_squeeze_void_average_y
_platon_squeeze_void_average_z
_platon_squeeze_void_volume
_platon_squeeze_void_count_electrons
_platon_squeeze_void_content
1 0.226 0.155 0.199 5202 1952 ' '
2 0.723 -0.163 0.696 5202 1952 ' '
